data_4341892
loop_
_publ_author_name
'Park, Jesse G.'
'Jeon, Ie-Rang'
'Harris, T. David'

_publ_section_title
;
 Electronic Effects of Ligand Substitution on Spin Crossover in a Series
 of Diiminoquinonoid-Bridged Fe(II)2 Complexes.
;
_journal_issue 1
_journal_name_full 'Inorganic chemistry'
_journal_page_first 359
_journal_page_last 369
_journal_paper_doi 10.1021/ic5025586
_journal_volume 54
_journal_year 2015
_chemical_formula_moiety '2(C32 H12 B F24), C54 H46 Cl2 Fe2 N10 O2'
_chemical_formula_sum 'C128 H92 B2 Cl2 F48 Fe2 N10 O3'
_chemical_formula_weight 2934.33
_chemical_name_systematic
;
 ?
;
_space_group_crystal_system triclinic
_space_group_IT_number 2
_space_group_name_Hall '-P 1'
_space_group_name_H-M_alt 'P -1'
_symmetry_space_group_name_Hall '-P 1'
_symmetry_space_group_name_H-M 'P -1'
_atom_sites_solution_hydrogens geom
_atom_sites_solution_primary direct
_audit_creation_date 2014-10-02
_audit_creation_method
;
Olex2 1.2
(compiled 2014.09.19 svn.r3010 for OlexSys, GUI svn.r4874)
;
_cell_angle_alpha 84.892(2)
_cell_angle_beta 76.3140(10)
_cell_angle_gamma 77.330(2)
_cell_formula_units_Z 1
_cell_length_a 12.3707(5)
_cell_length_b 17.2025(7)
_cell_length_c 17.9700(8)
_cell_measurement_reflns_used 9907
_cell_measurement_temperature 225(2)
_cell_measurement_theta_max 65.03
_cell_measurement_theta_min 2.63
_cell_volume 3622.3(3)
_computing_cell_refinement 'SAINT v8.27A (Bruker, 2012)'
_computing_data_reduction 'SAINT v8.27A (Bruker, 2012)'
_computing_molecular_graphics 'Olex2 (Dolomanov et al., 2009)'
_computing_publication_material 'Olex2 (Dolomanov et al., 2009)'
_computing_structure_refinement 'ShelXL (Sheldrick, 2008)'
_computing_structure_solution 'ShelXS (Sheldrick, 2008)'
_diffrn_ambient_temperature 224.99
_diffrn_detector 'Bruker APEX2 area detector'
_diffrn_detector_area_resol_mean 7.9
_diffrn_detector_type 'CCD area detector'
_diffrn_measured_fraction_theta_full 0.932
_diffrn_measured_fraction_theta_max 0.986
_diffrn_measurement_device 'three-circle diffractometer'
_diffrn_measurement_device_type 'Bruker SMART APEX2 area detector'
_diffrn_measurement_method '\w and \f scans'
_diffrn_radiation_monochromator 'mirror optics'
_diffrn_radiation_probe x-ray
_diffrn_radiation_type CuK\a
_diffrn_radiation_wavelength 1.54178
_diffrn_reflns_av_R_equivalents 0.0287
_diffrn_reflns_av_unetI/netI 0.0327
_diffrn_reflns_Laue_measured_fraction_full 0.932
_diffrn_reflns_Laue_measured_fraction_max 0.986
_diffrn_reflns_limit_h_max 14
_diffrn_reflns_limit_h_min -14
_diffrn_reflns_limit_k_max 20
_diffrn_reflns_limit_k_min -20
_diffrn_reflns_limit_l_max 13
_diffrn_reflns_limit_l_min -21
_diffrn_reflns_number 27985
_diffrn_reflns_point_group_measured_fraction_full 0.932
_diffrn_reflns_point_group_measured_fraction_max 0.986
_diffrn_reflns_theta_full 67.679
_diffrn_reflns_theta_max 65.183
_diffrn_reflns_theta_min 2.635
_diffrn_source 'microfocus sealed X-ray tube'
_diffrn_source_type 'Incoatec I\ms'
_diffrn_standards_number 0
_exptl_absorpt_coefficient_mu 2.945
_exptl_absorpt_correction_T_max 0.7526
_exptl_absorpt_correction_T_min 0.4741
_exptl_absorpt_correction_type empirical
_exptl_absorpt_process_details
;
SADABS-2012/1 (Bruker,2012) was used for absorption correction.
wR2(int) was 0.1240 before and 0.0408 after correction.
The Ratio of minimum to maximum transmission is 0.6299.
The \l/2 correction factor is 0.0015.
;
_exptl_crystal_colour 'clear greenish brown'
_exptl_crystal_colour_lustre clear
_exptl_crystal_colour_modifier greenish
_exptl_crystal_colour_primary brown
_exptl_crystal_density_diffrn 1.345
_exptl_crystal_description block
_exptl_crystal_F_000 1482
_exptl_crystal_size_max 0.497
_exptl_crystal_size_mid 0.262
_exptl_crystal_size_min 0.14
_refine_diff_density_max 0.915
_refine_diff_density_min -0.645
_refine_diff_density_rms 0.061
_refine_ls_extinction_method none
_refine_ls_goodness_of_fit_ref 1.140
_refine_ls_hydrogen_treatment constr
_refine_ls_matrix_type full
_refine_ls_number_parameters 827
_refine_ls_number_reflns 12222
_refine_ls_number_restraints 0
_refine_ls_restrained_S_all 1.140
_refine_ls_R_factor_all 0.0804
_refine_ls_R_factor_gt 0.0714
_refine_ls_shift/su_max 0.001
_refine_ls_shift/su_mean 0.000
_refine_ls_structure_factor_coef Fsqd
_refine_ls_weighting_details 'w=1/[\s^2^(Fo^2^)+(0.1320P)^2^+1.8090P] where P=(Fo^2^+2Fc^2^)/3'
_refine_ls_weighting_scheme calc
_refine_ls_wR_factor_gt 0.2155
_refine_ls_wR_factor_ref 0.2265
_reflns_Friedel_coverage 0.000
_reflns_number_gt 10360
_reflns_number_total 12222
_reflns_threshold_expression 'I > 2\s(I)'
_cod_data_source_file ic5025586_si_002.cif
_cod_data_source_block compound_3_225k
_cod_depositor_comments 'Adding full bibliography for 4341887--4341894.cif.'
_cod_database_code 4341892
_shelxl_version_number 2013-4
_shelx_space_group_comment
;
The symmetry employed for this shelxl refinement is uniquely defined
by the following loop, which should always be used as a source of
symmetry information in preference to the above space-group names.
They are only intended as comments.
;
_olex2_refinement_description
;
1. Others
 Fixed Uiso: H1(0.06) H1A(0.095) H10(0.059) H11(0.071) H12(0.066) H13(0.064)
 H17(0.064) H18(0.079) H20(0.073) H26(0.062) H31(0.074) H44(0.09) H35(0.082)
 H42A(0.088) H42B(0.088) H43(0.107) H45(0.08) H47(0.079) H50(0.089) H53(0.092)
 H54(0.09) H57(0.076) H58(0.09) H59A(0.091) H59B(0.091) H60(0.107) H62A(0.096)
 H62B(0.096) H69(0.096) H71(0.099) H77(0.125) H79(0.106) H80(0.118) H83(0.145)
 H92(0.162)
 Fixed X: H1(-0.1439) H1A(-0.2882) H10(-0.111) H11(-0.01) H12(-0.2894)
 H13(0.0674) H17(-0.3947) H18(-0.1259) H20(-0.2621) H26(0.2241) H31(-0.4705)
 H44(-0.1101) H35(0.2043) H42A(0.3135) H42B(0.2805) H43(-0.0218) H45(0.1748)
 H47(0.6508) H50(0.2204) H53(0.75) H54(0.4644) H57(0.4824) H58(0.4581)
 H59A(0.1224) H59B(0.1303) H60(0.4517) H62A(0.1987) H62B(0.1396) H69(0.6524)
 H71(0.3312) H77(0.1033) H79(0.0075) H80(-0.105) H83(0.3626) H92(0.1875)
 Fixed Y: H1(0.0974) H1A(0.3328) H10(0.0587) H11(0.2163) H12(0.1727)
 H13(0.2311) H17(0.2494) H18(0.3518) H20(0.3784) H26(0.0105) H31(0.0968)
 H44(0.4304) H35(0.16) H42A(0.3568) H42B(0.333) H43(0.0743) H45(0.049)
 H47(0.1597) H50(0.1105) H53(0.2123) H54(-0.0697) H57(0.0018) H58(0.3519)
 H59A(0.2548) H59B(0.3396) H60(0.2446) H62A(0.2403) H62B(0.1978) H69(0.3076)
 H71(-0.0155) H77(0.4016) H79(0.1863) H80(0.143) H83(0.3398) H92(0.417)
 Fixed Z: H1(0.9574) H1A(0.584) H10(0.8192) H11(0.9414) H12(0.7613)
 H13(0.7925) H17(0.8824) H18(0.7492) H20(0.8783) H26(0.7224) H31(1.0612)
 H44(1.0371) H35(0.561) H42A(0.2789) H42B(0.2055) H43(0.4266) H45(0.382)
 H47(0.2571) H50(0.135) H53(0.1461) H54(0.1787) H57(0.2764) H58(0.1155)
 H59A(0.3809) H59B(0.3403) H60(0.4812) H62A(0.2022) H62B(0.2779) H69(0.0725)
 H71(0.1086) H77(0.4674) H79(0.6043) H80(0.5391) H83(0.5721) H92(0.5648)
;
_olex2_computing_structure_refinement_long 'ShelXL (Sheldrick, 2008)'
_olex2_computing_structure_solution_long 'ShelXS (Sheldrick, 2008)'
_olex2_submission_special_instructions 'No special instructions were received'

loop_
_space_group_symop_operation_xyz
'x, y, z'
'-x, -y, -z'

loop_
_atom_site_label
_atom_site_type_symbol
_atom_site_fract_x
_atom_site_fract_y
_atom_site_fract_z
_atom_site_U_iso_or_equiv
_atom_site_adp_type
_atom_site_occupancy
_atom_site_site_symmetry_order
_atom_site_calc_flag
_atom_site_refinement_flags_posn
_atom_site_refinement_flags_occupancy
_atom_site_disorder_assembly
_atom_site_disorder_group
F1 F 0.1451(2) -0.10868(15) 0.7369(2) 0.1046(10) Uani 1 1 d . . . .
F1B F -0.2617(7) 0.5367(3) 0.9007(4) 0.215(3) Uani 1 1 d . . . .
F1C F -0.0587(7) 0.4201(4) 0.6060(5) 0.241(4) Uani 1 1 d . . . .
F2 F -0.0255(3) -0.06973(18) 0.7249(2) 0.1069(10) Uani 1 1 d . . . .
F3 F 0.2599(2) 0.2209(2) 0.6881(2) 0.1116(11) Uani 1 1 d . . . .
F4 F 0.0074(3) -0.09393(16) 0.83341(18) 0.0985(9) Uani 1 1 d . . . .
F5 F 0.3497(2) 0.1039(2) 0.6816(2) 0.1207(13) Uani 1 1 d . . . .
F6 F 0.3134(3) 0.1624(3) 0.78431(18) 0.1306(15) Uani 1 1 d . . . .
F7 F -0.3291(4) 0.1252(3) 0.6325(3) 0.1473(16) Uani 1 1 d . . . .
F8 F -0.3251(3) 0.0215(3) 1.1367(2) 0.1516(19) Uani 1 1 d . . . .
F9 F -0.4671(4) 0.2023(4) 0.6830(3) 0.188(3) Uani 1 1 d . . . .
F11 F -0.3833(6) 0.2252(4) 0.5703(3) 0.197(3) Uani 1 1 d . . . .
F13 F -0.2528(6) 0.5422(3) 1.0087(4) 0.193(3) Uani 1 1 d . . . .
F14 F -0.1885(10) 0.4426(4) 0.5570(3) 0.274(5) Uani 1 1 d . . . .
F18 F -0.3774(4) 0.4948(3) 0.9822(6) 0.233(4) Uani 1 1 d . . . .
F19 F -0.1967(7) 0.4872(3) 0.6644(3) 0.209(3) Uani 1 1 d . . . .
F24 F -0.1611(3) 0.0221(4) 1.0805(3) 0.176(3) Uani 1 1 d . . . .
F28 F -0.2487(9) -0.0455(2) 1.0435(4) 0.245(4) Uani 1 1 d . . . .
C1 C -0.2216(3) 0.1182(2) 0.96041(18) 0.0502(7) Uani 1 1 d . . . .
H1 H -0.1439 0.0974 0.9574 0.060 Uiso 1 1 calc R . . .
C1A C -0.2667(4) 0.3137(3) 0.6302(2) 0.0795(12) Uani 1 1 d . . . .
H1A H -0.2882 0.3328 0.5840 0.095 Uiso 1 1 calc R . . .
C1B C -0.5739(3) 0.2125(3) 0.9786(2) 0.0748(11) Uani 1 1 d . . . .
C2 C -0.2531(3) 0.17891(19) 0.90776(18) 0.0474(7) Uani 1 1 d . . . .
C3 C 0.1600(3) 0.1255(2) 0.75305(19) 0.0517(7) Uani 1 1 d . . . .
C4 C -0.0423(3) 0.1555(2) 0.81324(18) 0.0490(7) Uani 1 1 d . . . .
C7 C -0.2999(3) 0.2460(3) 0.6687(2) 0.0644(9) Uani 1 1 d . . . .
C8 C 0.0469(3) -0.0615(2) 0.7660(2) 0.0620(9) Uani 1 1 d . . . .
C10 C -0.0422(3) 0.0765(2) 0.80318(18) 0.0494(7) Uani 1 1 d . . . .
H10 H -0.1110 0.0587 0.8192 0.059 Uiso 1 1 calc R . . .
C11 C -0.0585(3) 0.2668(2) 0.9451(2) 0.0589(8) Uani 1 1 d . . . .
H11 H -0.0100 0.2163 0.9414 0.071 Uiso 1 1 calc R . . .
C12 C -0.2675(3) 0.2191(2) 0.7365(2) 0.0552(8) Uani 1 1 d . . . .
H12 H -0.2894 0.1727 0.7613 0.066 Uiso 1 1 calc R . . .
C13 C 0.0628(3) 0.1782(2) 0.7869(2) 0.0530(7) Uani 1 1 d . . . .
H13 H 0.0674 0.2311 0.7925 0.064 Uiso 1 1 calc R . . .
C14 C -0.2038(3) 0.2579(2) 0.76977(19) 0.0521(7) Uani 1 1 d . . . .
C15 C -0.1378(3) 0.2866(2) 0.8983(2) 0.0539(8) Uani 1 1 d . . . .
C17 C -0.3696(3) 0.2082(2) 0.91624(19) 0.0533(7) Uani 1 1 d . . . .
H17 H -0.3947 0.2494 0.8824 0.064 Uiso 1 1 calc R . . .
C18 C -0.1706(4) 0.3245(2) 0.7297(2) 0.0661(9) Uani 1 1 d . . . .
H18 H -0.1259 0.3518 0.7492 0.079 Uiso 1 1 calc R . . .
C19 C 0.0552(3) 0.0228(2) 0.77048(18) 0.0504(7) Uani 1 1 d . . . .
C20 C -0.2067(3) 0.3624(2) 0.9075(2) 0.0607(8) Uani 1 1 d . . . .
H20 H -0.2621 0.3784 0.8783 0.073 Uiso 1 1 calc R . . .
C21 C 0.2695(3) 0.1540(2) 0.7272(2) 0.0615(9) Uani 1 1 d . . . .
C25 C -0.0493(4) 0.3195(3) 0.9967(2) 0.0686(10) Uani 1 1 d . . . .
C26 C 0.1580(3) 0.0466(2) 0.74476(18) 0.0514(7) Uani 1 1 d . . . .
H26 H 0.2241 0.0105 0.7224 0.062 Uiso 1 1 calc R . . .
C27 C -0.3005(3) 0.0877(2) 1.01688(19) 0.0553(8) Uani 1 1 d . . . .
C30 C -0.4495(3) 0.1787(2) 0.9728(2) 0.0580(8) Uani 1 1 d . . . .
C31 C -0.4163(3) 0.1176(2) 1.0234(2) 0.0614(9) Uani 1 1 d . . . .
H31 H -0.4705 0.0968 1.0612 0.074 Uiso 1 1 calc R . . .
C32 C -0.2601(4) 0.0211(3) 1.0688(2) 0.0722(11) Uani 1 1 d . . . .
C37 C -0.1963(4) 0.4154(2) 0.9585(3) 0.0705(10) Uani 1 1 d . . . .
C41 C -0.2023(5) 0.3518(3) 0.6608(3) 0.0820(12) Uani 1 1 d . . . .
C44 C -0.1173(4) 0.3944(3) 1.0031(3) 0.0749(11) Uani 1 1 d . . . .
H44 H -0.1101 0.4304 1.0371 0.090 Uiso 1 1 calc R . . .
C46 C -0.3723(4) 0.2034(4) 0.6383(3) 0.0832(13) Uani 1 1 d . . . .
C49 C -0.1694(9) 0.4268(5) 0.6224(4) 0.128(3) Uani 1 1 d . . . .
C52 C 0.0342(5) 0.2948(4) 1.0444(4) 0.0947(16) Uani 1 1 d . . . .
C55 C -0.2737(6) 0.4955(3) 0.9647(4) 0.1037(18) Uani 1 1 d . . . .
B37 B -0.1586(3) 0.2201(2) 0.8466(2) 0.0494(8) Uani 1 1 d . . . .
F15 F 0.0970(7) 0.3441(6) 1.0473(5) 0.1369(14) Uani 0.595(5) 1 d . P A 1
F16 F 0.1086(7) 0.2238(6) 1.0282(5) 0.1369(14) Uani 0.595(5) 1 d . P A 1
F17 F -0.0173(6) 0.2786(5) 1.1194(4) 0.1369(14) Uani 0.595(5) 1 d . P A 1
F15A F 0.1435(10) 0.2933(8) 0.9973(7) 0.1369(14) Uani 0.405(5) 1 d . P A 2
F16A F 0.0347(11) 0.3514(8) 1.0931(7) 0.1369(14) Uani 0.405(5) 1 d . P A 2
F17A F 0.0525(11) 0.2205(10) 1.0667(7) 0.1369(14) Uani 0.405(5) 1 d . P A 2
Fe1 Fe 0.39403(4) 0.16748(3) 0.34701(3) 0.05111(18) Uani 1 1 d . . . .
Cl2 Cl 0.26197(7) -0.04884(5) 0.56339(5) 0.0569(2) Uani 1 1 d . . . .
O1 O 0.5329(2) 0.10867(14) 0.38148(13) 0.0548(5) Uani 1 1 d . . . .
N2 N 0.3280(2) 0.08943(17) 0.43958(15) 0.0487(6) Uani 1 1 d . . . .
N3 N 0.4988(3) 0.22492(18) 0.25390(17) 0.0564(7) Uani 1 1 d . . . .
N4 N 0.3661(2) 0.09676(18) 0.26337(16) 0.0551(7) Uani 1 1 d . . . .
N14 N 0.2610(3) 0.25194(19) 0.29381(19) 0.0634(8) Uani 1 1 d . . . .
N17 N 0.3299(3) 0.2650(2) 0.42303(19) 0.0701(9) Uani 1 1 d . . . .
C5 C 0.4032(3) 0.04178(19) 0.47076(17) 0.0449(6) Uani 1 1 d . . . .
C6 C 0.5219(3) 0.05656(18) 0.43770(17) 0.0445(6) Uani 1 1 d . . . .
C9 C 0.2078(3) 0.1005(2) 0.46867(19) 0.0522(7) Uani 1 1 d . . . .
C16 C 0.2885(3) 0.1290(2) 0.2227(2) 0.0585(8) Uani 1 1 d . . . .
C22 C 0.4432(3) 0.2811(2) 0.2120(2) 0.0599(8) Uani 1 1 d . . . .
C23 C 0.3899(3) -0.01812(18) 0.53040(17) 0.0440(6) Uani 1 1 d . . . .
C35 C 0.1587(4) 0.1422(3) 0.5338(2) 0.0684(10) Uani 1 1 d . . . .
H35 H 0.2043 0.1600 0.5610 0.082 Uiso 1 1 calc R . . .
C42 C 0.3197(4) 0.3122(3) 0.2468(2) 0.0730(11) Uani 1 1 d . . . .
H42A H 0.3135 0.3568 0.2789 0.088 Uiso 1 1 calc R . . .
H42B H 0.2805 0.3330 0.2055 0.088 Uiso 1 1 calc R . . .
C43 C 0.0241(4) 0.0916(4) 0.4540(3) 0.0891(15) Uani 1 1 d . . . .
H43 H -0.0218 0.0743 0.4266 0.107 Uiso 1 1 calc R . . .
C45 C 0.1411(3) 0.0760(3) 0.4276(2) 0.0663(10) Uani 1 1 d . . . .
H45 H 0.1748 0.0490 0.3820 0.080 Uiso 1 1 calc R . . .
C47 C 0.6114(3) 0.1997(3) 0.2284(2) 0.0656(9) Uani 1 1 d . . . .
H47 H 0.6508 0.1597 0.2571 0.079 Uiso 1 1 calc R . . .
C48 C 0.2280(4) 0.3097(2) 0.4196(2) 0.0732(11) Uani 1 1 d . . . .
C50 C 0.2745(4) 0.0877(3) 0.1638(2) 0.0743(12) Uani 1 1 d . . . .
H50 H 0.2204 0.1105 0.1350 0.089 Uiso 1 1 calc R . . .
C53 C 0.6710(4) 0.2301(3) 0.1619(3) 0.0764(11) Uani 1 1 d . . . .
H53 H 0.7500 0.2123 0.1461 0.092 Uiso 1 1 calc R . . .
C54 C 0.4182(4) -0.0189(3) 0.1892(3) 0.0747(11) Uani 1 1 d . . . .
H54 H 0.4644 -0.0697 0.1787 0.090 Uiso 1 1 calc R . . .
C57 C 0.4287(4) 0.0244(2) 0.2471(2) 0.0637(9) Uani 1 1 d . . . .
H57 H 0.4824 0.0018 0.2764 0.076 Uiso 1 1 calc R . . .
C58 C 0.4988(4) 0.3128(3) 0.1442(2) 0.0749(11) Uani 1 1 d . . . .
H58 H 0.4581 0.3519 0.1155 0.090 Uiso 1 1 calc R . . .
C59 C 0.1746(4) 0.2904(3) 0.3588(3) 0.0757(11) Uani 1 1 d . . . .
H59A H 0.1224 0.2548 0.3809 0.091 Uiso 1 1 calc R . . .
H59B H 0.1303 0.3396 0.3403 0.091 Uiso 1 1 calc R . . .
C60 C 0.3800(6) 0.2760(3) 0.4788(3) 0.0896(14) Uani 1 1 d . . . .
H60 H 0.4517 0.2446 0.4812 0.107 Uiso 1 1 calc R . . .
C62 C 0.2128(4) 0.2074(3) 0.2477(3) 0.0798(12) Uani 1 1 d . . . .
H62A H 0.1987 0.2403 0.2022 0.096 Uiso 1 1 calc R . . .
H62B H 0.1396 0.1978 0.2779 0.096 Uiso 1 1 calc R . . .
C69 C 0.6136(4) 0.2868(3) 0.1188(3) 0.0801(12) Uani 1 1 d . . . .
H69 H 0.6524 0.3076 0.0725 0.096 Uiso 1 1 calc R . . .
C71 C 0.3405(4) 0.0131(3) 0.1481(3) 0.0824(13) Uani 1 1 d . . . .
H71 H 0.3312 -0.0155 0.1086 0.099 Uiso 1 1 calc R . . .
C77 C 0.1735(6) 0.3690(3) 0.4715(3) 0.1042(19) Uani 1 1 d . . . .
H77 H 0.1033 0.4016 0.4674 0.125 Uiso 1 1 calc R . . .
C79 C 0.0411(4) 0.1579(3) 0.5595(3) 0.0884(14) Uani 1 1 d . . . .
H79 H 0.0075 0.1863 0.6043 0.106 Uiso 1 1 calc R . . .
C80 C -0.0256(4) 0.1327(4) 0.5209(3) 0.0986(17) Uani 1 1 d . . . .
H80 H -0.1050 0.1430 0.5391 0.118 Uiso 1 1 calc R . . .
C83 C 0.3275(8) 0.3328(4) 0.5328(3) 0.121(2) Uani 1 1 d . . . .
H83 H 0.3626 0.3398 0.5721 0.145 Uiso 1 1 calc R . . .
C92 C 0.2241(9) 0.3784(4) 0.5282(4) 0.135(3) Uani 1 1 d . . . .
H92 H 0.1875 0.4170 0.5648 0.162 Uiso 1 1 calc R . . .
F10 F -0.6336(3) 0.2148(4) 1.0449(3) 0.183(3) Uani 1 1 d . . . .
F12 F -0.6149(4) 0.1851(6) 0.9379(6) 0.324(7) Uani 1 1 d . . . .
F1A F -0.5938(3) 0.2860(4) 0.9593(5) 0.238(4) Uani 1 1 d . . . .

loop_
_atom_site_aniso_label
_atom_site_aniso_U_11
_atom_site_aniso_U_22
_atom_site_aniso_U_33
_atom_site_aniso_U_23
_atom_site_aniso_U_13
_atom_site_aniso_U_12
F1 0.0678(15) 0.0607(14) 0.165(3) -0.0135(16) 0.0124(17) -0.0083(12)
F1B 0.296(8) 0.107(3) 0.183(5) 0.020(3) -0.053(5) 0.075(4)
F1C 0.256(8) 0.187(6) 0.251(8) 0.071(5) 0.051(6) -0.128(6)
F2 0.117(2) 0.0810(17) 0.147(3) -0.0264(17) -0.068(2) -0.0235(16)
F3 0.0743(17) 0.108(2) 0.147(3) 0.057(2) -0.0160(17) -0.0419(16)
F4 0.124(2) 0.0717(15) 0.0976(19) 0.0121(14) -0.0055(17) -0.0429(16)
F5 0.0586(15) 0.122(2) 0.171(3) -0.043(2) 0.0233(18) -0.0345(16)
F6 0.101(2) 0.239(4) 0.0902(19) 0.021(2) -0.0384(17) -0.109(3)
F7 0.178(4) 0.129(3) 0.177(4) -0.018(3) -0.094(3) -0.056(3)
F8 0.114(3) 0.197(4) 0.098(2) 0.086(3) -0.001(2) 0.003(3)
F9 0.098(3) 0.330(8) 0.168(4) -0.089(5) 0.004(3) -0.116(4)
F11 0.304(7) 0.245(6) 0.141(3) 0.093(4) -0.161(4) -0.184(5)
F13 0.228(6) 0.093(3) 0.275(7) -0.083(4) -0.120(5) 0.033(3)
F14 0.575(15) 0.190(5) 0.163(5) 0.124(4) -0.196(7) -0.234(8)
F18 0.093(3) 0.114(3) 0.454(12) -0.066(5) -0.005(5) 0.022(2)
F19 0.368(10) 0.088(3) 0.162(4) 0.018(3) -0.003(5) -0.095(4)
F24 0.106(3) 0.253(6) 0.169(4) 0.146(4) -0.069(3) -0.054(3)
F28 0.518(13) 0.071(2) 0.187(5) 0.028(3) -0.208(7) -0.015(4)
C1 0.0493(17) 0.0556(18) 0.0474(16) 0.0007(13) -0.0146(14) -0.0116(14)
C1A 0.094(3) 0.089(3) 0.061(2) 0.024(2) -0.032(2) -0.026(2)
C1B 0.050(2) 0.109(3) 0.064(2) 0.017(2) -0.0153(18) -0.019(2)
C2 0.0477(16) 0.0486(16) 0.0474(16) 0.0021(13) -0.0126(13) -0.0126(13)
C3 0.0449(17) 0.0618(19) 0.0494(17) 0.0070(14) -0.0121(13) -0.0146(14)
C4 0.0463(16) 0.0551(18) 0.0471(16) 0.0068(13) -0.0146(13) -0.0126(14)
C7 0.058(2) 0.080(2) 0.057(2) 0.0086(18) -0.0178(16) -0.0171(18)
C8 0.0525(19) 0.057(2) 0.073(2) -0.0034(17) -0.0091(17) -0.0096(16)
C10 0.0445(16) 0.0568(18) 0.0494(16) 0.0036(14) -0.0135(13) -0.0148(14)
C11 0.0554(19) 0.0573(19) 0.067(2) 0.0006(16) -0.0194(16) -0.0126(15)
C12 0.0533(18) 0.0585(19) 0.0538(18) 0.0095(15) -0.0127(15) -0.0154(15)
C13 0.0516(18) 0.0532(18) 0.0575(18) 0.0057(14) -0.0156(15) -0.0170(14)
C14 0.0486(17) 0.0530(18) 0.0538(18) 0.0073(14) -0.0116(14) -0.0120(14)
C15 0.0513(18) 0.0541(18) 0.0587(19) 0.0024(15) -0.0129(15) -0.0170(15)
C17 0.0492(17) 0.0600(19) 0.0509(17) 0.0023(14) -0.0145(14) -0.0101(15)
C18 0.074(2) 0.067(2) 0.063(2) 0.0126(17) -0.0211(18) -0.0269(19)
C19 0.0503(17) 0.0557(18) 0.0477(16) 0.0045(13) -0.0168(14) -0.0123(14)
C20 0.057(2) 0.057(2) 0.067(2) 0.0013(16) -0.0152(17) -0.0099(16)
C21 0.0513(19) 0.069(2) 0.065(2) 0.0050(18) -0.0114(16) -0.0184(17)
C25 0.068(2) 0.075(3) 0.070(2) -0.0024(19) -0.0207(19) -0.024(2)
C26 0.0460(16) 0.0594(19) 0.0479(16) 0.0032(14) -0.0120(13) -0.0092(14)
C27 0.061(2) 0.061(2) 0.0482(17) 0.0046(15) -0.0151(15) -0.0198(16)
C30 0.0473(18) 0.077(2) 0.0495(18) 0.0005(16) -0.0107(14) -0.0140(16)
C31 0.060(2) 0.076(2) 0.0508(18) 0.0062(16) -0.0090(15) -0.0263(18)
C32 0.081(3) 0.076(3) 0.059(2) 0.0173(19) -0.018(2) -0.021(2)
C37 0.076(3) 0.060(2) 0.075(2) -0.0061(18) -0.014(2) -0.0129(19)
C41 0.104(3) 0.077(3) 0.069(2) 0.026(2) -0.026(2) -0.033(3)
C44 0.081(3) 0.075(3) 0.074(3) -0.012(2) -0.016(2) -0.027(2)
C46 0.080(3) 0.111(4) 0.070(3) 0.009(2) -0.029(2) -0.036(3)
C49 0.212(9) 0.114(5) 0.082(4) 0.043(4) -0.046(5) -0.086(6)
C52 0.105(4) 0.093(4) 0.108(4) -0.018(3) -0.057(3) -0.025(3)
C55 0.111(5) 0.070(3) 0.127(5) -0.029(3) -0.028(4) 0.000(3)
B37 0.0449(18) 0.0509(19) 0.054(2) 0.0058(16) -0.0132(15) -0.0148(15)
F15 0.129(3) 0.174(3) 0.131(4) 0.002(3) -0.077(3) -0.032(3)
F16 0.129(3) 0.174(3) 0.131(4) 0.002(3) -0.077(3) -0.032(3)
F17 0.129(3) 0.174(3) 0.131(4) 0.002(3) -0.077(3) -0.032(3)
F15A 0.129(3) 0.174(3) 0.131(4) 0.002(3) -0.077(3) -0.032(3)
F16A 0.129(3) 0.174(3) 0.131(4) 0.002(3) -0.077(3) -0.032(3)
F17A 0.129(3) 0.174(3) 0.131(4) 0.002(3) -0.077(3) -0.032(3)
Fe1 0.0536(3) 0.0533(3) 0.0491(3) 0.0098(2) -0.0205(2) -0.0115(2)
Cl2 0.0451(4) 0.0675(5) 0.0606(5) 0.0146(4) -0.0149(3) -0.0201(3)
O1 0.0510(12) 0.0640(14) 0.0521(12) 0.0188(10) -0.0187(10) -0.0180(10)
N2 0.0450(14) 0.0561(15) 0.0467(13) 0.0084(11) -0.0166(11) -0.0113(11)
N3 0.0598(17) 0.0571(16) 0.0558(16) 0.0101(13) -0.0202(13) -0.0165(13)
N4 0.0561(16) 0.0609(17) 0.0509(15) 0.0069(12) -0.0173(12) -0.0151(13)
N14 0.0587(17) 0.0628(18) 0.0661(18) 0.0071(14) -0.0182(14) -0.0056(14)
N17 0.096(3) 0.0589(18) 0.0584(18) 0.0049(14) -0.0197(17) -0.0217(18)
C5 0.0454(16) 0.0523(17) 0.0400(14) 0.0001(12) -0.0137(12) -0.0125(13)
C6 0.0459(16) 0.0484(16) 0.0423(15) 0.0051(12) -0.0146(12) -0.0136(13)
C9 0.0486(17) 0.0568(18) 0.0523(18) 0.0140(14) -0.0172(14) -0.0131(14)
C16 0.0504(18) 0.078(2) 0.0522(18) 0.0084(16) -0.0179(15) -0.0219(17)
C22 0.072(2) 0.0543(19) 0.0541(19) 0.0088(15) -0.0209(17) -0.0120(17)
C23 0.0404(15) 0.0515(16) 0.0425(15) 0.0025(12) -0.0107(12) -0.0147(13)
C35 0.062(2) 0.074(2) 0.066(2) 0.0001(19) -0.0125(18) -0.0110(18)
C42 0.077(3) 0.068(2) 0.065(2) 0.0251(19) -0.018(2) -0.005(2)
C43 0.054(2) 0.133(4) 0.089(3) 0.015(3) -0.029(2) -0.030(3)
C45 0.056(2) 0.088(3) 0.061(2) 0.0094(19) -0.0219(17) -0.0243(19)
C47 0.061(2) 0.071(2) 0.067(2) 0.0072(18) -0.0194(18) -0.0184(18)
C48 0.092(3) 0.052(2) 0.064(2) 0.0070(17) -0.003(2) -0.010(2)
C50 0.066(2) 0.111(4) 0.059(2) 0.003(2) -0.0217(18) -0.039(2)
C53 0.069(2) 0.083(3) 0.076(3) 0.006(2) -0.009(2) -0.023(2)
C54 0.078(3) 0.072(2) 0.077(3) -0.012(2) -0.009(2) -0.026(2)
C57 0.067(2) 0.060(2) 0.064(2) 0.0037(17) -0.0150(18) -0.0170(18)
C58 0.092(3) 0.072(2) 0.058(2) 0.0159(18) -0.020(2) -0.014(2)
C59 0.066(2) 0.066(2) 0.085(3) 0.008(2) -0.012(2) -0.0019(19)
C60 0.132(4) 0.076(3) 0.073(3) 0.000(2) -0.037(3) -0.032(3)
C62 0.067(2) 0.087(3) 0.091(3) 0.001(2) -0.041(2) -0.005(2)
C69 0.091(3) 0.084(3) 0.060(2) 0.013(2) -0.005(2) -0.026(2)
C71 0.082(3) 0.104(4) 0.072(3) -0.023(2) -0.008(2) -0.044(3)
C77 0.149(5) 0.066(3) 0.077(3) 0.006(2) -0.004(3) -0.005(3)
C79 0.069(3) 0.096(3) 0.082(3) -0.001(2) 0.001(2) 0.001(2)
C80 0.050(2) 0.134(5) 0.098(4) 0.011(3) -0.007(2) -0.006(3)
C83 0.211(8) 0.087(4) 0.079(3) -0.003(3) -0.047(4) -0.047(5)
C92 0.232(10) 0.075(4) 0.085(4) -0.017(3) -0.021(5) -0.011(5)
F10 0.0621(18) 0.317(7) 0.117(3) 0.042(4) 0.0096(19) 0.022(3)
F12 0.081(3) 0.460(12) 0.468(12) -0.352(11) -0.134(5) 0.080(5)
F1A 0.064(2) 0.211(6) 0.360(10) 0.142(6) 0.002(3) 0.022(3)

loop_
_atom_type_symbol
_atom_type_description
_atom_type_scat_dispersion_real
_atom_type_scat_dispersion_imag
_atom_type_scat_source
C C 0.0181 0.0091 'International Tables Vol C Tables 4.2.6.8 and 6.1.1.4'
H H 0.0000 0.0000 'International Tables Vol C Tables 4.2.6.8 and 6.1.1.4'
B B 0.0090 0.0039 'International Tables Vol C Tables 4.2.6.8 and 6.1.1.4'
Cl Cl 0.3639 0.7018 'International Tables Vol C Tables 4.2.6.8 and 6.1.1.4'
F F 0.0727 0.0534 'International Tables Vol C Tables 4.2.6.8 and 6.1.1.4'
Fe Fe -1.1336 3.1974 'International Tables Vol C Tables 4.2.6.8 and 6.1.1.4'
N N 0.0311 0.0180 'International Tables Vol C Tables 4.2.6.8 and 6.1.1.4'
O O 0.0492 0.0322 'International Tables Vol C Tables 4.2.6.8 and 6.1.1.4'

loop_
_geom_angle_atom_site_label_1
_geom_angle_atom_site_label_2
_geom_angle_atom_site_label_3
_geom_angle
_geom_angle_site_symmetry_1
_geom_angle_site_symmetry_3
C27 C1 C2 122.6(3) . .
C41 C1A C7 118.6(4) . .
F10 C1B C30 114.9(4) . .
F10 C1B F1A 99.6(6) . .
F12 C1B C30 114.9(5) . .
F12 C1B F10 110.6(7) . .
F12 C1B F1A 102.4(7) . .
F1A C1B C30 112.7(4) . .
C1 C2 B37 121.8(3) . .
C17 C2 C1 115.9(3) . .
C17 C2 B37 122.0(3) . .
C13 C3 C21 119.2(3) . .
C13 C3 C26 121.0(3) . .
C26 C3 C21 119.8(3) . .
C10 C4 C13 115.5(3) . .
C10 C4 B37 122.5(3) . .
C13 C4 B37 121.8(3) . .
C1A C7 C46 120.5(4) . .
C12 C7 C1A 119.6(4) . .
C12 C7 C46 119.8(4) . .
F1 C8 F2 106.8(4) . .
F1 C8 C19 113.6(3) . .
F2 C8 C19 113.2(3) . .
F4 C8 F1 106.3(3) . .
F4 C8 F2 103.4(3) . .
F4 C8 C19 112.7(3) . .
C4 C10 C19 122.7(3) . .
C25 C11 C15 122.4(4) . .
C7 C12 C14 122.9(3) . .
C3 C13 C4 122.3(3) . .
C12 C14 B37 121.3(3) . .
C18 C14 C12 116.4(3) . .
C18 C14 B37 122.0(3) . .
C11 C15 B37 121.4(3) . .
C20 C15 C11 115.2(3) . .
C20 C15 B37 122.9(3) . .
C30 C17 C2 122.3(3) . .
C14 C18 C41 121.1(4) . .
C10 C19 C8 118.2(3) . .
C26 C19 C8 121.0(3) . .
C26 C19 C10 120.8(3) . .
C15 C20 C37 122.3(4) . .
F3 C21 F5 104.7(4) . .
F3 C21 F6 107.5(4) . .
F3 C21 C3 113.4(3) . .
F5 C21 C3 113.1(3) . .
F6 C21 F5 105.1(4) . .
F6 C21 C3 112.3(3) . .
C11 C25 C52 119.6(4) . .
C44 C25 C11 120.7(4) . .
C44 C25 C52 119.7(4) . .
C19 C26 C3 117.8(3) . .
C1 C27 C31 120.3(3) . .
C1 C27 C32 119.2(3) . .
C31 C27 C32 120.4(3) . .
C17 C30 C1B 119.7(3) . .
C31 C30 C1B 119.5(3) . .
C31 C30 C17 120.8(3) . .
C30 C31 C27 118.2(3) . .
F8 C32 F24 104.3(4) . .
F8 C32 C27 113.8(4) . .
F24 C32 C27 113.2(4) . .
F28 C32 F8 107.1(6) . .
F28 C32 F24 104.3(6) . .
F28 C32 C27 113.3(4) . .
C20 C37 C55 118.8(4) . .
C44 C37 C20 121.0(4) . .
C44 C37 C55 120.2(4) . .
C1A C41 C18 121.4(4) . .
C1A C41 C49 119.9(5) . .
C18 C41 C49 118.7(5) . .
C25 C44 C37 118.4(4) . .
F7 C46 C7 112.6(4) . .
F9 C46 F7 100.5(5) . .
F9 C46 F11 111.2(6) . .
F9 C46 C7 113.5(4) . .
F11 C46 F7 102.6(5) . .
F11 C46 C7 114.9(4) . .
F1C C49 C41 111.2(7) . .
F14 C49 F1C 99.8(8) . .
F14 C49 F19 113.6(8) . .
F14 C49 C41 115.2(6) . .
F19 C49 F1C 98.5(7) . .
F19 C49 C41 115.8(6) . .
F15 C52 C25 116.6(6) . .
F15 C52 F16 104.7(7) . .
F15 C52 F17 106.0(6) . .
F16 C52 C25 116.4(5) . .
F16 C52 F17 100.0(7) . .
F17 C52 C25 111.4(5) . .
F15A C52 C25 108.3(6) . .
F16A C52 C25 114.2(7) . .
F16A C52 F15A 97.9(8) . .
F17A C52 C25 116.3(6) . .
F17A C52 F15A 96.4(9) . .
F17A C52 F16A 119.2(8) . .
F1B C55 C37 112.3(5) . .
F13 C55 F1B 100.8(6) . .
F13 C55 C37 114.5(6) . .
F18 C55 F1B 103.5(7) . .
F18 C55 F13 108.9(7) . .
F18 C55 C37 115.2(6) . .
C4 B37 C2 112.4(3) . .
C4 B37 C14 103.9(3) . .
C14 B37 C2 112.2(3) . .
C15 B37 C2 102.1(3) . .
C15 B37 C4 112.7(3) . .
C15 B37 C14 113.8(3) . .
O1 Fe1 N2 76.68(9) . .
O1 Fe1 N3 90.12(10) . .
O1 Fe1 N4 107.19(11) . .
O1 Fe1 N14 167.64(11) . .
O1 Fe1 N17 103.44(13) . .
N2 Fe1 N3 165.96(11) . .
N2 Fe1 N14 115.34(11) . .
N3 Fe1 N14 78.13(11) . .
N4 Fe1 N2 91.38(11) . .
N4 Fe1 N3 87.92(11) . .
N4 Fe1 N14 76.53(12) . .
N4 Fe1 N17 148.51(14) . .
N17 Fe1 N2 88.64(12) . .
N17 Fe1 N3 99.25(12) . .
N17 Fe1 N14 75.07(13) . .
C6 O1 Fe1 118.8(2) . .
C5 N2 Fe1 115.7(2) . .
C5 N2 C9 124.5(3) . .
C9 N2 Fe1 119.2(2) . .
C22 N3 Fe1 116.1(2) . .
C22 N3 C47 118.4(3) . .
C47 N3 Fe1 124.6(2) . .
C16 N4 Fe1 118.6(3) . .
C57 N4 Fe1 122.2(2) . .
C57 N4 C16 119.1(3) . .
C42 N14 Fe1 106.2(2) . .
C59 N14 Fe1 105.6(2) . .
C59 N14 C42 109.8(3) . .
C62 N14 Fe1 110.3(2) . .
C62 N14 C42 112.2(4) . .
C62 N14 C59 112.4(3) . .
C48 N17 Fe1 116.8(3) . .
C48 N17 C60 119.6(4) . .
C60 N17 Fe1 123.0(3) . .
N2 C5 C6 111.9(3) . .
N2 C5 C23 130.4(3) . .
C23 C5 C6 117.7(3) . .
O1 C6 C5 116.8(3) . .
O1 C6 C23 123.2(3) . 2_656
C23 C6 C5 120.0(3) 2_656 .
C35 C9 N2 119.3(3) . .
C35 C9 C45 120.3(4) . .
C45 C9 N2 120.1(3) . .
N4 C16 C50 120.3(4) . .
N4 C16 C62 117.1(3) . .
C50 C16 C62 122.4(4) . .
N3 C22 C42 115.9(3) . .
N3 C22 C58 121.5(4) . .
C58 C22 C42 122.3(3) . .
C5 C23 Cl2 121.4(2) . .
C6 C23 Cl2 116.5(2) 2_656 .
C6 C23 C5 122.0(3) 2_656 .
C9 C35 C79 119.6(4) . .
N14 C42 C22 114.3(3) . .
C45 C43 C80 120.1(5) . .
C9 C45 C43 119.6(4) . .
N3 C47 C53 122.3(4) . .
N17 C48 C59 116.3(4) . .
N17 C48 C77 121.5(5) . .
C77 C48 C59 122.2(5) . .
C71 C50 C16 119.5(4) . .
C69 C53 C47 119.1(4) . .
C71 C54 C57 118.4(4) . .
N4 C57 C54 122.8(4) . .
C69 C58 C22 119.6(4) . .
N14 C59 C48 111.6(4) . .
N17 C60 C83 120.8(6) . .
N14 C62 C16 113.3(3) . .
C58 C69 C53 119.0(4) . .
C54 C71 C50 119.9(4) . .
C92 C77 C48 118.3(7) . .
C80 C79 C35 120.9(5) . .
C79 C80 C43 119.5(4) . .
C92 C83 C60 119.0(6) . .
C77 C92 C83 120.8(6) . .

loop_
_geom_bond_atom_site_label_1
_geom_bond_atom_site_label_2
_geom_bond_distance
_geom_bond_site_symmetry_2
F1 C8 1.323(4) .
F1B C55 1.292(9) .
F1C C49 1.313(12) .
F2 C8 1.325(5) .
F3 C21 1.290(5) .
F4 C8 1.317(5) .
F5 C21 1.328(5) .
F6 C21 1.303(5) .
F7 C46 1.338(7) .
F8 C32 1.292(5) .
F9 C46 1.258(6) .
F11 C46 1.275(6) .
F13 C55 1.281(7) .
F14 C49 1.248(8) .
F18 C55 1.249(8) .
F19 C49 1.277(9) .
F24 C32 1.294(6) .
F28 C32 1.238(6) .
C1 C2 1.399(5) .
C1 C27 1.385(5) .
C1A C7 1.391(6) .
C1A C41 1.368(7) .
C1B C30 1.502(5) .
C1B F10 1.243(6) .
C1B F12 1.164(6) .
C1B F1A 1.267(7) .
C2 C17 1.394(5) .
C2 B37 1.641(5) .
C3 C13 1.383(5) .
C3 C21 1.497(5) .
C3 C26 1.384(5) .
C4 C10 1.387(5) .
C4 C13 1.402(5) .
C4 B37 1.635(5) .
C7 C12 1.382(5) .
C7 C46 1.492(6) .
C8 C19 1.487(5) .
C10 C19 1.388(5) .
C11 C15 1.408(5) .
C11 C25 1.392(6) .
C12 C14 1.395(5) .
C14 C18 1.387(5) .
C14 B37 1.639(5) .
C15 C20 1.392(5) .
C15 B37 1.633(5) .
C17 C30 1.387(5) .
C18 C41 1.398(6) .
C19 C26 1.384(5) .
C20 C37 1.394(6) .
C25 C44 1.374(6) .
C25 C52 1.464(7) .
C27 C31 1.392(5) .
C27 C32 1.487(5) .
C30 C31 1.386(5) .
C37 C44 1.376(7) .
C37 C55 1.491(7) .
C41 C49 1.497(7) .
C52 F15 1.281(10) .
C52 F16 1.367(11) .
C52 F17 1.380(10) .
C52 F15A 1.411(14) .
C52 F16A 1.368(14) .
C52 F17A 1.293(15) .
Fe1 O1 1.997(2) .
Fe1 N2 2.163(3) .
Fe1 N3 2.168(3) .
Fe1 N4 2.148(3) .
Fe1 N14 2.276(3) .
Fe1 N17 2.150(3) .
Cl2 C23 1.733(3) .
O1 C6 1.292(4) .
N2 C5 1.296(4) .
N2 C9 1.431(4) .
N3 C22 1.342(5) .
N3 C47 1.343(5) .
N4 C16 1.338(5) .
N4 C57 1.330(5) .
N14 C42 1.483(5) .
N14 C59 1.477(6) .
N14 C62 1.474(6) .
N17 C48 1.336(6) .
N17 C60 1.344(6) .
C5 C6 1.516(4) .
C5 C23 1.425(4) .
C6 C23 1.366(4) 2_656
C9 C35 1.369(6) .
C9 C45 1.377(5) .
C16 C50 1.389(6) .
C16 C62 1.501(6) .
C22 C42 1.503(6) .
C22 C58 1.380(6) .
C23 C6 1.366(4) 2_656
C35 C79 1.391(6) .
C43 C45 1.386(6) .
C43 C80 1.391(8) .
C47 C53 1.374(6) .
C48 C59 1.497(7) .
C48 C77 1.391(7) .
C50 C71 1.374(7) .
C53 C69 1.369(7) .
C54 C57 1.379(6) .
C54 C71 1.344(7) .
C58 C69 1.369(7) .
C60 C83 1.382(8) .
C77 C92 1.353(11) .
C79 C80 1.354(8) .
C83 C92 1.363(12) .

loop_
_geom_torsion_atom_site_label_1
_geom_torsion_atom_site_label_2
_geom_torsion_atom_site_label_3
_geom_torsion_atom_site_label_4
_geom_torsion
_geom_torsion_site_symmetry_4
F1 C8 C19 C10 -177.4(3) .
F1 C8 C19 C26 0.8(5) .
F2 C8 C19 C10 60.7(5) .
F2 C8 C19 C26 -121.2(4) .
F4 C8 C19 C10 -56.3(4) .
F4 C8 C19 C26 121.9(4) .
C1 C2 C17 C30 -0.6(5) .
C1 C2 B37 C4 38.0(4) .
C1 C2 B37 C14 154.7(3) .
C1 C2 B37 C15 -83.1(4) .
C1 C27 C31 C30 -0.8(5) .
C1 C27 C32 F8 149.1(4) .
C1 C27 C32 F24 30.3(6) .
C1 C27 C32 F28 -88.2(7) .
C1A C7 C12 C14 1.2(6) .
C1A C7 C46 F7 128.5(5) .
C1A C7 C46 F9 -118.1(6) .
C1A C7 C46 F11 11.5(8) .
C1A C41 C49 F1C -123.8(7) .
C1A C41 C49 F14 -11.2(13) .
C1A C41 C49 F19 124.8(8) .
C1B C30 C31 C27 -179.7(4) .
C2 C1 C27 C31 -0.4(5) .
C2 C1 C27 C32 177.7(3) .
C2 C17 C30 C1B -179.6(4) .
C2 C17 C30 C31 -0.6(6) .
C4 C10 C19 C8 176.9(3) .
C4 C10 C19 C26 -1.2(5) .
C7 C1A C41 C18 -0.6(8) .
C7 C1A C41 C49 -177.4(6) .
C7 C12 C14 C18 -2.0(6) .
C7 C12 C14 B37 -175.1(3) .
C8 C19 C26 C3 -177.9(3) .
C10 C4 C13 C3 0.1(5) .
C10 C4 B37 C2 31.8(4) .
C10 C4 B37 C14 -89.7(3) .
C10 C4 B37 C15 146.6(3) .
C10 C19 C26 C3 0.2(5) .
C11 C15 C20 C37 1.1(5) .
C11 C15 B37 C2 85.8(4) .
C11 C15 B37 C4 -35.1(4) .
C11 C15 B37 C14 -153.1(3) .
C11 C25 C44 C37 1.4(7) .
C11 C25 C52 F15 132.2(7) .
C11 C25 C52 F16 7.8(9) .
C11 C25 C52 F17 -105.9(6) .
C11 C25 C52 F15A 72.5(8) .
C11 C25 C52 F16A -179.6(8) .
C11 C25 C52 F17A -34.6(11) .
C12 C7 C46 F7 -52.9(6) .
C12 C7 C46 F9 60.4(7) .
C12 C7 C46 F11 -170.0(6) .
C12 C14 C18 C41 1.6(6) .
C12 C14 B37 C2 -38.8(4) .
C12 C14 B37 C4 82.9(4) .
C12 C14 B37 C15 -154.1(3) .
C13 C3 C21 F3 -47.4(5) .
C13 C3 C21 F5 -166.5(4) .
C13 C3 C21 F6 74.8(5) .
C13 C3 C26 C19 0.9(5) .
C13 C4 C10 C19 1.0(5) .
C13 C4 B37 C2 -153.6(3) .
C13 C4 B37 C14 84.8(4) .
C13 C4 B37 C15 -38.9(4) .
C14 C18 C41 C1A -0.3(8) .
C14 C18 C41 C49 176.6(6) .
C15 C11 C25 C44 -1.0(6) .
C15 C11 C25 C52 179.3(4) .
C15 C20 C37 C44 -0.7(6) .
C15 C20 C37 C55 -180.0(5) .
C17 C2 B37 C4 -149.5(3) .
C17 C2 B37 C14 -32.7(4) .
C17 C2 B37 C15 89.5(4) .
C17 C30 C31 C27 1.3(6) .
C18 C14 B37 C2 148.5(3) .
C18 C14 B37 C4 -89.8(4) .
C18 C14 B37 C15 33.2(5) .
C18 C41 C49 F1C 59.2(9) .
C18 C41 C49 F14 171.9(9) .
C18 C41 C49 F19 -52.2(11) .
C20 C15 B37 C2 -85.1(4) .
C20 C15 B37 C4 154.1(3) .
C20 C15 B37 C14 36.0(5) .
C20 C37 C44 C25 -0.6(7) .
C20 C37 C55 F1B -61.0(8) .
C20 C37 C55 F13 -175.2(6) .
C20 C37 C55 F18 57.3(9) .
C21 C3 C13 C4 -179.3(3) .
C21 C3 C26 C19 179.1(3) .
C25 C11 C15 C20 -0.3(5) .
C25 C11 C15 B37 -171.8(3) .
C26 C3 C13 C4 -1.1(5) .
C26 C3 C21 F3 134.3(4) .
C26 C3 C21 F5 15.3(5) .
C26 C3 C21 F6 -103.5(4) .
C27 C1 C2 C17 1.1(5) .
C27 C1 C2 B37 174.1(3) .
C31 C27 C32 F8 -32.8(6) .
C31 C27 C32 F24 -151.6(5) .
C31 C27 C32 F28 89.9(7) .
C32 C27 C31 C30 -178.9(4) .
C41 C1A C7 C12 0.2(7) .
C41 C1A C7 C46 178.7(5) .
C44 C25 C52 F15 -47.5(9) .
C44 C25 C52 F16 -171.9(7) .
C44 C25 C52 F17 74.4(7) .
C44 C25 C52 F15A -107.2(7) .
C44 C25 C52 F16A 0.7(10) .
C44 C25 C52 F17A 145.7(9) .
C44 C37 C55 F1B 119.8(7) .
C44 C37 C55 F13 5.5(9) .
C44 C37 C55 F18 -122.0(8) .
C46 C7 C12 C14 -177.4(4) .
C52 C25 C44 C37 -178.9(5) .
C55 C37 C44 C25 178.7(5) .
B37 C2 C17 C30 -173.6(3) .
B37 C4 C10 C19 175.9(3) .
B37 C4 C13 C3 -174.8(3) .
B37 C14 C18 C41 174.5(4) .
B37 C15 C20 C37 172.5(4) .
Fe1 O1 C6 C5 2.7(4) .
Fe1 O1 C6 C23 -174.4(2) 2_656
Fe1 N2 C5 C6 4.1(3) .
Fe1 N2 C5 C23 -177.8(3) .
Fe1 N2 C9 C35 -98.3(3) .
Fe1 N2 C9 C45 75.6(4) .
Fe1 N3 C22 C42 15.7(4) .
Fe1 N3 C22 C58 -169.4(3) .
Fe1 N3 C47 C53 169.4(3) .
Fe1 N4 C16 C50 174.7(3) .
Fe1 N4 C16 C62 -10.0(4) .
Fe1 N4 C57 C54 -174.4(3) .
Fe1 N14 C42 C22 31.9(4) .
Fe1 N14 C59 C48 39.4(4) .
Fe1 N14 C62 C16 -21.8(5) .
Fe1 N17 C48 C59 -4.6(5) .
Fe1 N17 C48 C77 173.3(4) .
Fe1 N17 C60 C83 -171.0(4) .
N2 C5 C6 O1 -4.5(4) .
N2 C5 C6 C23 172.6(3) 2_656
N2 C5 C23 Cl2 10.6(5) .
N2 C5 C23 C6 -172.2(3) 2_656
N2 C9 C35 C79 175.6(4) .
N2 C9 C45 C43 -176.0(4) .
N3 C22 C42 N14 -33.6(5) .
N3 C22 C58 C69 -0.4(7) .
N3 C47 C53 C69 -1.7(7) .
N4 C16 C50 C71 0.5(6) .
N4 C16 C62 N14 21.8(6) .
N17 C48 C59 N14 -25.4(5) .
N17 C48 C77 C92 -2.7(8) .
N17 C60 C83 C92 -0.7(9) .
C5 N2 C9 C35 72.7(5) .
C5 N2 C9 C45 -113.3(4) .
C6 C5 C23 Cl2 -171.4(2) .
C6 C5 C23 C6 5.8(5) 2_656
C9 N2 C5 C6 -167.2(3) .
C9 N2 C5 C23 10.9(5) .
C9 C35 C79 C80 -0.2(7) .
C16 N4 C57 C54 0.9(6) .
C16 C50 C71 C54 -0.5(6) .
C22 N3 C47 C53 0.9(6) .
C22 C58 C69 C53 -0.5(7) .
C23 C5 C6 O1 177.1(3) .
C23 C5 C6 C23 -5.7(5) 2_656
C35 C9 C45 C43 -2.1(6) .
C35 C79 C80 C43 -0.9(9) .
C42 N14 C59 C48 -74.7(4) .
C42 N14 C62 C16 96.4(4) .
C42 C22 C58 C69 174.2(4) .
C45 C9 C35 C79 1.7(6) .
C45 C43 C80 C79 0.5(9) .
C47 N3 C22 C42 -174.8(4) .
C47 N3 C22 C58 0.2(6) .
C47 C53 C69 C58 1.4(7) .
C48 N17 C60 C83 0.1(7) .
C48 C77 C92 C83 2.0(10) .
C50 C16 C62 N14 -163.1(4) .
C57 N4 C16 C50 -0.7(5) .
C57 N4 C16 C62 174.6(4) .
C57 C54 C71 C50 0.6(7) .
C58 C22 C42 N14 151.6(4) .
C59 N14 C42 C22 145.6(4) .
C59 N14 C62 C16 -139.3(4) .
C59 C48 C77 C92 175.1(5) .
C60 N17 C48 C59 -176.3(4) .
C60 N17 C48 C77 1.6(6) .
C60 C83 C92 C77 -0.4(11) .
C62 N14 C42 C22 -88.7(4) .
C62 N14 C59 C48 159.6(4) .
C62 C16 C50 C71 -174.5(4) .
C71 C54 C57 N4 -0.8(6) .
C77 C48 C59 N14 156.7(4) .
C80 C43 C45 C9 1.0(7) .
F10 C1B C30 C17 -146.2(5) .
F10 C1B C30 C31 34.8(7) .
F12 C1B C30 C17 83.7(9) .
F12 C1B C30 C31 -95.3(9) .
F1A C1B C30 C17 -33.1(7) .
F1A C1B C30 C31 147.9(6) .

loop_
_smtbx_masks_void_nr
_smtbx_masks_void_average_x
_smtbx_masks_void_average_y
_smtbx_masks_void_average_z
_smtbx_masks_void_volume
_smtbx_masks_void_count_electrons
1 -0.500 0.500 0.500 931.8 213.5
